data_4515810
loop_
_publ_author_name
'Messinis, Antonis M.'
'Batsanov, Andrei S.'
'Wright, William R. H.'
'Howard, Judith A. K.'
'Hanton, Martin J.'
'Dyer, Philip W.'

_publ_section_title
;
 Bis(Imido) Tungsten Complexes: Efficient Precatalysts for the Homogeneous
 Dimerization of Ethylene
;
_journal_issue 12
_journal_name_full 'ACS Catalysis'
_journal_page_first 11249
_journal_paper_doi 10.1021/acscatal.8b02202
_journal_volume 8
_journal_year 2018
_chemical_formula_moiety 'C22 H29 Cl5 N2 O2 W, C6 H6'
_chemical_formula_sum 'C28 H35 Cl5 N2 O2 W'
_chemical_formula_weight 792.68
_space_group_crystal_system monoclinic
_space_group_IT_number 14
_space_group_name_Hall '-P 2ybc'
_space_group_name_H-M_alt 'P 1 21/c 1'
_atom_sites_solution_hydrogens geom
_atom_sites_solution_primary direct
_atom_sites_solution_secondary difmap
_audit_creation_date 2017-11-08
_audit_creation_method
;
Olex2 1.2-beta
(compiled 2017.08.10 svn.r3458 for OlexSys, GUI svn.r5381)
;
_cell_angle_alpha 90
_cell_angle_beta 91.001(9)
_cell_angle_gamma 90
_cell_formula_units_Z 4
_cell_length_a 12.1544(12)
_cell_length_b 10.4027(11)
_cell_length_c 24.447(2)
_cell_measurement_reflns_used 24097
_cell_measurement_temperature 120
_cell_measurement_theta_max 32.1920
_cell_measurement_theta_min 2.5660
_cell_volume 3090.6(5)
_computing_cell_refinement
;
 CrysAlisPro, Agilent Technologies, Version 1.171.35.15 (release 03-08-2011 
 CrysAlis171 .NET) (compiled Aug 3 2011,13:03:54)
;
_computing_data_collection
;
 CrysAlisPro, Agilent Technologies, Version 1.171.35.15 (release 03-08-2011 
 CrysAlis171 .NET) (compiled Aug 3 2011,13:03:54)
;
_computing_data_reduction
;
 CrysAlisPro, Agilent Technologies, Version 1.171.35.15 (release 03-08-2011 
 CrysAlis171 .NET) (compiled Aug 3 2011,13:03:54)
;
_computing_molecular_graphics 'Olex2 (Dolomanov et al., 2009)'
_computing_publication_material 'Olex2 (Dolomanov et al., 2009)'
_computing_structure_refinement 'ShelXL 2016/6 (Sheldrick, 2015)'
_computing_structure_solution 'ShelXS (Sheldrick, 2008)'
_diffrn_ambient_temperature 120
_diffrn_detector 'CCD area detector'
_diffrn_detector_area_resol_mean 16.1511
_diffrn_detector_type 'Sapphire3 CCD area detector'
_diffrn_measured_fraction_theta_full 0.999
_diffrn_measured_fraction_theta_max 0.930
_diffrn_measurement_device 'Agilent Technologies, Gemini S Ultra kappa-diffractometer'
_diffrn_measurement_device_type Gemini
_diffrn_measurement_method '\w scans'
_diffrn_orient_matrix_UB_11 0.0091325000
_diffrn_orient_matrix_UB_12 0.0638595000
_diffrn_orient_matrix_UB_13 -0.0090166000
_diffrn_orient_matrix_UB_21 -0.0020461000
_diffrn_orient_matrix_UB_22 0.0219960000
_diffrn_orient_matrix_UB_23 0.0274313000
_diffrn_orient_matrix_UB_31 0.0576037000
_diffrn_orient_matrix_UB_32 -0.0093507000
_diffrn_orient_matrix_UB_33 0.0029056000
_diffrn_radiation_monochromator graphite
_diffrn_radiation_probe x-ray
_diffrn_radiation_type MoK\a
_diffrn_radiation_wavelength 0.71073
_diffrn_reflns_av_R_equivalents 0.0304
_diffrn_reflns_av_unetI/netI 0.0221
_diffrn_reflns_Laue_measured_fraction_full 0.999
_diffrn_reflns_Laue_measured_fraction_max 0.930
_diffrn_reflns_limit_h_max 17
_diffrn_reflns_limit_h_min -17
_diffrn_reflns_limit_k_max 15
_diffrn_reflns_limit_k_min -15
_diffrn_reflns_limit_l_max 36
_diffrn_reflns_limit_l_min -36
_diffrn_reflns_number 48940
_diffrn_reflns_point_group_measured_fraction_full 0.999
_diffrn_reflns_point_group_measured_fraction_max 0.930
_diffrn_reflns_theta_full 30.000
_diffrn_reflns_theta_max 32.265
_diffrn_reflns_theta_min 2.571
_diffrn_source 'Enhance (Mo) X-ray Source'
_diffrn_source_target Mo
_exptl_absorpt_coefficient_mu 4.198
_exptl_absorpt_correction_T_max 1.00000
_exptl_absorpt_correction_T_min 0.59903
_exptl_absorpt_correction_type multi-scan
_exptl_absorpt_process_details
;
CrysAlisPro, Agilent Technologies,
Version 1.171.35.15 (release 03-08-2011 CrysAlis171 .NET)
(compiled Aug  3 2011,13:03:54)
Empirical absorption correction using spherical harmonics,
 implemented in SCALE3 ABSPACK scaling algorithm.
;
_exptl_crystal_colour brown
_exptl_crystal_colour_primary brown
_exptl_crystal_density_diffrn 1.704
_exptl_crystal_density_method 'not measured'
_exptl_crystal_description plate
_exptl_crystal_F_000 1568
_exptl_crystal_size_max 0.2007
_exptl_crystal_size_mid 0.1734
_exptl_crystal_size_min 0.0561
_refine_diff_density_max 0.688
_refine_diff_density_min -0.648
_refine_diff_density_rms 0.085
_refine_ls_extinction_method none
_refine_ls_goodness_of_fit_ref 1.052
_refine_ls_hydrogen_treatment mixed
_refine_ls_matrix_type full
_refine_ls_number_parameters 355
_refine_ls_number_reflns 10201
_refine_ls_number_restraints 0
_refine_ls_restrained_S_all 1.052
_refine_ls_R_factor_all 0.0202
_refine_ls_R_factor_gt 0.0180
_refine_ls_shift/su_max 0.002
_refine_ls_shift/su_mean 0.000
_refine_ls_structure_factor_coef Fsqd
_refine_ls_weighting_details 'w=1/[\s^2^(Fo^2^)+(0.0149P)^2^+1.6001P] where P=(Fo^2^+2Fc^2^)/3'
_refine_ls_weighting_scheme calc
_refine_ls_wR_factor_gt 0.0387
_refine_ls_wR_factor_ref 0.0396
_reflns_Friedel_coverage 0.000
_reflns_number_gt 9560
_reflns_number_total 10201
_reflns_threshold_expression 'I > 2\s(I)'
_cod_data_source_file W-bisimido.cif
_cod_data_source_block 14_11srv228
_cod_depositor_comments
;
The following automatic conversions were performed:

data item '_diffrn_radiation_probe' value 'X-ray' was changed to
'x-ray' in accordance with the
/home/data/users/saulius/crontab/automatic-downloads/current/ACS/lib/dictionaries/cif_core.dic
dictionary named 'cif_core.dic' version 2.4.2 last updated on
2011-04-26.

Automatic conversion script
Id: cif_fix_values 6909 2019-04-08 15:41:33Z antanas 
;
_cod_database_code 4515810
_shelx_shelxl_version_number 2016/6
_shelx_space_group_comment
;
The symmetry employed for this shelxl refinement is uniquely defined
by the following loop, which should always be used as a source of
symmetry information in preference to the above space-group names.
They are only intended as comments.
;
_reflns_odcompleteness_completeness 99.90
_reflns_odcompleteness_iscentric 1
_reflns_odcompleteness_theta 30.01
_olex2_refinement_description
;
1. Fixed Uiso
 At 1.2 times of:
  All C(H) groups, All C(H,H) groups
2. Others
 Uiso(H4A)=Uiso(H4B)=Uiso(H4C)=FVAR(1)
 Uiso(H1A)=Uiso(H1B)=Uiso(H1C)=FVAR(2)
 Uiso(H18A)=Uiso(H18B)=Uiso(H18C)=FVAR(3)
 Uiso(H19A)=Uiso(H19B)=Uiso(H19C)=FVAR(4)
 Uiso(H21A)=Uiso(H21B)=Uiso(H21C)=FVAR(5)
 Uiso(H22A)=Uiso(H22B)=Uiso(H22C)=FVAR(6)
3.a Ternary CH refined with riding coordinates:
 C17(H17), C20(H20)
3.b Secondary CH2 refined with riding coordinates:
 C3(H3A,H3B), C2(H2A,H2B)
3.c Aromatic/amide H refined with riding coordinates:
 C7(H7), C9(H9), C13(H13), C14(H14), C15(H15), C23(H23), C24(H24), C25(H25),
 C26(H26), C27(H27), C28(H28)
3.d Idealised Me refined as rotating group:
 C4(H4A,H4B,H4C), C1(H1A,H1B,H1C), C18(H18A,H18B,H18C), C19(H19A,H19B,H19C),
 C21(H21A,H21B,H21C), C22(H22A,H22B,H22C)
;
_olex2_submission_special_instructions 'No special instructions were received'

loop_
_space_group_symop_operation_xyz
'x, y, z'
'-x, y+1/2, -z+1/2'
'-x, -y, -z'
'x, -y-1/2, z-1/2'

loop_
_atom_site_label
_atom_site_type_symbol
_atom_site_fract_x
_atom_site_fract_y
_atom_site_fract_z
_atom_site_U_iso_or_equiv
_atom_site_adp_type
_atom_site_occupancy
_atom_site_site_symmetry_order
_atom_site_calc_flag
_atom_site_refinement_flags_posn
W W 0.22952(2) 0.47885(2) 0.67474(2) 0.01012(2) Uani 1 1 d .
Cl2 Cl 0.39277(3) 0.39312(3) 0.71648(2) 0.01394(6) Uani 1 1 d .
Cl1 Cl 0.07303(3) 0.61701(4) 0.66770(2) 0.01834(7) Uani 1 1 d .
Cl3 Cl 0.34581(4) 0.27216(4) 0.56149(2) 0.02238(8) Uani 1 1 d .
Cl4 Cl 0.41936(4) 0.55033(5) 0.38088(2) 0.02553(9) Uani 1 1 d .
Cl5 Cl 0.29957(4) 0.78953(4) 0.56511(2) 0.02374(8) Uani 1 1 d .
O2 O 0.17073(10) 0.46470(11) 0.76368(5) 0.0162(2) Uani 1 1 d .
O1 O 0.29374(9) 0.65599(11) 0.72526(5) 0.0170(2) Uani 1 1 d .
N1 N 0.29057(11) 0.52748(12) 0.61281(5) 0.0135(2) Uani 1 1 d .
N2 N 0.16455(10) 0.33223(12) 0.65959(5) 0.0125(2) Uani 1 1 d .
C4 C 0.07348(14) 0.39040(19) 0.77525(7) 0.0242(4) Uani 1 1 d .
H4A H 0.079153 0.307274 0.758480 0.034(4) Uiso 1 1 calc GR
H4B H 0.009705 0.434077 0.760856 0.034(4) Uiso 1 1 calc GR
H4C H 0.066950 0.380471 0.814098 0.034(4) Uiso 1 1 calc GR
C3 C 0.17748(16) 0.58078(17) 0.79567(7) 0.0232(4) Uani 1 1 d .
H3A H 0.172542 0.561027 0.834328 0.028 Uiso 1 1 calc R
H3B H 0.117834 0.638582 0.785656 0.028 Uiso 1 1 calc R
C2 C 0.28633(16) 0.64163(17) 0.78381(7) 0.0228(3) Uani 1 1 d .
H2A H 0.291766 0.724922 0.801490 0.027 Uiso 1 1 calc R
H2B H 0.345836 0.587818 0.797564 0.027 Uiso 1 1 calc R
C1 C 0.39814(14) 0.71200(16) 0.71030(8) 0.0225(3) Uani 1 1 d .
H1A H 0.398746 0.726283 0.671513 0.032(4) Uiso 1 1 calc GR
H1B H 0.456770 0.654444 0.720449 0.032(4) Uiso 1 1 calc GR
H1C H 0.408087 0.792384 0.729035 0.032(4) Uiso 1 1 calc GR
C5 C 0.32161(12) 0.53104(15) 0.55925(6) 0.0137(3) Uani 1 1 d .
C6 C 0.34776(13) 0.41932(15) 0.52924(6) 0.0155(3) Uani 1 1 d .
C7 C 0.37746(13) 0.42398(17) 0.47458(6) 0.0180(3) Uani 1 1 d .
H7 H 0.394364 0.349064 0.455743 0.022 Uiso 1 1 calc R
C8 C 0.38138(13) 0.54258(18) 0.44872(6) 0.0182(3) Uani 1 1 d .
C9 C 0.35858(13) 0.65567(17) 0.47635(7) 0.0186(3) Uani 1 1 d .
H9 H 0.362526 0.734618 0.458646 0.022 Uiso 1 1 calc R
C10 C 0.32981(13) 0.64868(15) 0.53085(6) 0.0156(3) Uani 1 1 d .
C11 C 0.12651(12) 0.21600(14) 0.63813(6) 0.0122(3) Uani 1 1 d .
C12 C 0.04658(12) 0.21634(15) 0.59494(6) 0.0143(3) Uani 1 1 d .
C13 C 0.01465(13) 0.09797(16) 0.57310(7) 0.0181(3) Uani 1 1 d .
H13 H -0.037270 0.095775 0.544715 0.022 Uiso 1 1 calc R
C14 C 0.05853(14) -0.01667(16) 0.59271(7) 0.0188(3) Uani 1 1 d .
H14 H 0.037082 -0.094358 0.577010 0.023 Uiso 1 1 calc R
C15 C 0.13434(13) -0.01517(15) 0.63572(7) 0.0165(3) Uani 1 1 d .
H15 H 0.162712 -0.092447 0.648888 0.020 Uiso 1 1 calc R
C16 C 0.16892(12) 0.10014(14) 0.65965(6) 0.0132(3) Uani 1 1 d .
C17 C -0.00633(13) 0.34114(16) 0.57587(7) 0.0180(3) Uani 1 1 d .
H17 H 0.048499 0.409699 0.579963 0.022 Uiso 1 1 calc R
C18 C -0.10313(15) 0.37325(19) 0.61316(8) 0.0269(4) Uani 1 1 d .
H18A H -0.077332 0.377987 0.650442 0.033(4) Uiso 1 1 calc GR
H18B H -0.158154 0.307379 0.609800 0.033(4) Uiso 1 1 calc GR
H18C H -0.134355 0.454440 0.602510 0.033(4) Uiso 1 1 calc GR
C19 C -0.04492(16) 0.33844(19) 0.51589(8) 0.0279(4) Uani 1 1 d .
H19A H -0.100538 0.273698 0.511075 0.036(4) Uiso 1 1 calc GR
H19B H 0.016335 0.319113 0.493030 0.036(4) Uiso 1 1 calc GR
H19C H -0.074754 0.420824 0.505972 0.036(4) Uiso 1 1 calc GR
C20 C 0.25499(13) 0.09797(15) 0.70545(7) 0.0155(3) Uani 1 1 d .
H20 H 0.260909 0.185208 0.720339 0.019 Uiso 1 1 calc R
C21 C 0.22276(16) 0.00801(17) 0.75232(7) 0.0223(3) Uani 1 1 d .
H21A H 0.280037 0.007800 0.779857 0.029(3) Uiso 1 1 calc GR
H21B H 0.212639 -0.077553 0.738399 0.029(3) Uiso 1 1 calc GR
H21C H 0.155443 0.037525 0.767999 0.029(3) Uiso 1 1 calc GR
C22 C 0.36755(14) 0.06135(17) 0.68252(7) 0.0213(3) Uani 1 1 d .
H22A H 0.361444 -0.018732 0.663184 0.029(3) Uiso 1 1 calc GR
H22B H 0.420047 0.052628 0.712081 0.029(3) Uiso 1 1 calc GR
H22C H 0.391526 0.127243 0.657954 0.029(3) Uiso 1 1 calc GR
C23 C 0.3889(2) 0.0505(2) 0.41472(10) 0.0418(5) Uani 1 1 d .
H23 H 0.449455 -0.003181 0.419576 0.050 Uiso 1 1 calc R
C24 C 0.3065(2) 0.0515(2) 0.45294(9) 0.0406(5) Uani 1 1 d .
H24 H 0.311332 -0.001993 0.483371 0.049 Uiso 1 1 calc R
C25 C 0.21715(18) 0.1319(2) 0.44596(9) 0.0377(5) Uani 1 1 d .
H25 H 0.161848 0.132854 0.471767 0.045 Uiso 1 1 calc R
C26 C 0.20978(18) 0.2104(2) 0.40098(10) 0.0378(5) Uani 1 1 d .
H26 H 0.149793 0.265085 0.396295 0.045 Uiso 1 1 calc R
C27 C 0.2922(2) 0.2079(2) 0.36256(9) 0.0380(5) Uani 1 1 d .
H27 H 0.287062 0.260280 0.331801 0.046 Uiso 1 1 calc R
C28 C 0.38130(18) 0.1284(2) 0.36969(9) 0.0377(5) Uani 1 1 d .
H28 H 0.436661 0.127505 0.343906 0.045 Uiso 1 1 calc R

loop_
_atom_site_aniso_label
_atom_site_aniso_U_11
_atom_site_aniso_U_22
_atom_site_aniso_U_33
_atom_site_aniso_U_23
_atom_site_aniso_U_13
_atom_site_aniso_U_12
W 0.01148(3) 0.00944(3) 0.00943(3) -0.00011(2) -0.00003(2) 0.00021(2)
Cl2 0.01259(15) 0.01460(15) 0.01455(16) 0.00087(12) -0.00158(12) 0.00062(12)
Cl1 0.01731(17) 0.01614(17) 0.02151(19) 0.00018(14) -0.00150(13) 0.00564(13)
Cl3 0.0334(2) 0.01504(17) 0.01891(19) -0.00193(14) 0.00591(15) -0.00138(15)
Cl4 0.0245(2) 0.0415(2) 0.01062(17) 0.00129(16) 0.00260(14) -0.00107(18)
Cl5 0.0366(2) 0.01629(17) 0.01843(19) 0.00234(14) 0.00367(16) 0.00476(16)
O2 0.0179(5) 0.0174(5) 0.0134(5) -0.0004(4) 0.0038(4) 0.0009(4)
O1 0.0227(6) 0.0142(5) 0.0140(5) -0.0015(4) -0.0034(4) -0.0016(4)
N1 0.0140(6) 0.0147(6) 0.0117(6) 0.0008(5) -0.0003(4) 0.0012(5)
N2 0.0113(5) 0.0115(6) 0.0146(6) 0.0000(5) -0.0014(4) 0.0006(4)
C4 0.0170(8) 0.0358(10) 0.0200(8) 0.0049(7) 0.0044(6) -0.0028(7)
C3 0.0332(9) 0.0221(8) 0.0146(8) -0.0054(6) 0.0042(6) 0.0053(7)
C2 0.0378(10) 0.0176(8) 0.0130(7) -0.0043(6) -0.0041(7) 0.0003(7)
C1 0.0239(8) 0.0151(7) 0.0283(9) 0.0019(6) -0.0078(7) -0.0061(6)
C5 0.0119(6) 0.0172(7) 0.0119(7) 0.0004(5) -0.0008(5) -0.0006(5)
C6 0.0157(7) 0.0179(7) 0.0129(7) -0.0011(6) 0.0005(5) -0.0019(6)
C7 0.0151(7) 0.0254(8) 0.0135(7) -0.0043(6) 0.0000(5) -0.0036(6)
C8 0.0130(7) 0.0319(9) 0.0096(7) 0.0009(6) 0.0000(5) -0.0010(6)
C9 0.0172(7) 0.0238(8) 0.0147(7) 0.0061(6) -0.0006(6) 0.0008(6)
C10 0.0157(7) 0.0177(7) 0.0136(7) 0.0012(6) 0.0005(5) 0.0017(6)
C11 0.0118(6) 0.0123(6) 0.0125(7) -0.0010(5) 0.0018(5) -0.0006(5)
C12 0.0128(6) 0.0169(7) 0.0131(7) -0.0002(5) 0.0001(5) -0.0012(5)
C13 0.0174(7) 0.0210(8) 0.0157(7) -0.0019(6) -0.0022(6) -0.0034(6)
C14 0.0202(8) 0.0169(7) 0.0193(8) -0.0053(6) 0.0003(6) -0.0047(6)
C15 0.0178(7) 0.0128(7) 0.0188(8) -0.0009(6) 0.0013(6) -0.0004(6)
C16 0.0134(6) 0.0126(6) 0.0136(7) -0.0006(5) 0.0009(5) -0.0008(5)
C17 0.0176(7) 0.0184(7) 0.0177(8) 0.0015(6) -0.0052(6) -0.0002(6)
C18 0.0215(8) 0.0272(9) 0.0319(10) -0.0004(8) -0.0005(7) 0.0074(7)
C19 0.0323(10) 0.0279(9) 0.0232(9) 0.0043(7) -0.0119(7) -0.0003(8)
C20 0.0168(7) 0.0121(6) 0.0176(7) 0.0008(5) -0.0032(5) -0.0007(5)
C21 0.0282(9) 0.0198(8) 0.0188(8) 0.0050(6) -0.0043(7) -0.0018(7)
C22 0.0176(8) 0.0201(8) 0.0261(9) 0.0012(7) -0.0030(6) 0.0014(6)
C23 0.0436(13) 0.0372(12) 0.0443(14) -0.0125(10) -0.0082(10) 0.0054(10)
C24 0.0667(16) 0.0299(10) 0.0250(10) 0.0029(9) -0.0046(10) -0.0132(11)
C25 0.0368(11) 0.0453(13) 0.0312(11) -0.0138(9) 0.0102(9) -0.0189(10)
C26 0.0336(11) 0.0356(11) 0.0436(13) -0.0117(10) -0.0137(9) -0.0012(9)
C27 0.0585(14) 0.0342(11) 0.0211(10) 0.0024(8) -0.0095(9) -0.0182(10)
C28 0.0367(11) 0.0470(13) 0.0298(11) -0.0142(9) 0.0089(9) -0.0180(10)

loop_
_atom_type_symbol
_atom_type_description
_atom_type_scat_dispersion_real
_atom_type_scat_dispersion_imag
_atom_type_scat_source
C C 0.0033 0.0016 'International Tables Vol C Tables 4.2.6.8 and 6.1.1.4'
H H 0.0000 0.0000 'International Tables Vol C Tables 4.2.6.8 and 6.1.1.4'
Cl Cl 0.1484 0.1585 'International Tables Vol C Tables 4.2.6.8 and 6.1.1.4'
N N 0.0061 0.0033 'International Tables Vol C Tables 4.2.6.8 and 6.1.1.4'
O O 0.0106 0.0060 'International Tables Vol C Tables 4.2.6.8 and 6.1.1.4'
W W -0.8490 6.8722 'International Tables Vol C Tables 4.2.6.8 and 6.1.1.4'

loop_
_exptl_crystal_face_index_h
_exptl_crystal_face_index_k
_exptl_crystal_face_index_l
_exptl_crystal_face_perp_dist
_exptl_oxdiff_crystal_face_indexfrac_h
_exptl_oxdiff_crystal_face_indexfrac_k
_exptl_oxdiff_crystal_face_indexfrac_l
_exptl_oxdiff_crystal_face_x
_exptl_oxdiff_crystal_face_y
_exptl_oxdiff_crystal_face_z
0 0 1 0.0281 0.0001 -0.0005 0.9995 -0.0090 0.0274 0.0029
0 0 -1 0.0281 -0.0001 0.0005 -0.9995 0.0090 -0.0274 -0.0029
0 -1 0 0.1003 -0.0000 -1.0000 -0.0007 -0.0639 -0.0220 0.0093
0 1 0 0.1003 0.0000 1.0000 0.0007 0.0639 0.0220 -0.0093
3 3 1 0.0869 2.9986 2.9998 1.0023 0.2099 0.0873 0.1476
-1 0 0 0.0758 -0.9995 -0.0001 -0.0003 -0.0091 0.0020 -0.0576
1 0 0 0.0976 0.9995 0.0001 0.0003 0.0091 -0.0020 0.0576

loop_
_geom_angle_atom_site_label_1
_geom_angle_atom_site_label_2
_geom_angle_atom_site_label_3
_geom_angle
Cl1 W Cl2 155.567(14)
O2 W Cl2 80.91(3)
O2 W Cl1 81.19(3)
O2 W O1 70.07(4)
O1 W Cl2 78.58(3)
O1 W Cl1 79.77(3)
N1 W Cl2 96.57(4)
N1 W Cl1 96.41(4)
N1 W O2 164.96(5)
N1 W O1 94.89(5)
N2 W Cl2 97.65(4)
N2 W Cl1 98.80(4)
N2 W O2 89.88(5)
N2 W O1 159.91(5)
N2 W N1 105.17(6)
C4 O2 W 119.14(10)
C3 O2 W 116.29(10)
C3 O2 C4 112.42(13)
C2 O1 W 114.53(9)
C2 O1 C1 111.22(13)
C1 O1 W 117.91(10)
C5 N1 W 162.06(12)
C11 N2 W 168.23(11)
O2 C3 C2 106.92(13)
O1 C2 C3 107.81(14)
N1 C5 C6 122.83(14)
N1 C5 C10 121.11(14)
C10 C5 C6 116.05(14)
C5 C6 Cl3 119.22(12)
C7 C6 Cl3 118.46(13)
C7 C6 C5 122.30(15)
C8 C7 C6 118.70(16)
C7 C8 Cl4 119.32(13)
C9 C8 Cl4 119.08(13)
C9 C8 C7 121.57(15)
C10 C9 C8 118.68(15)
C5 C10 Cl5 118.61(12)
C9 C10 Cl5 118.71(13)
C9 C10 C5 122.67(15)
N2 C11 C12 119.67(13)
N2 C11 C16 119.00(13)
C16 C11 C12 121.33(14)
C11 C12 C17 120.67(14)
C13 C12 C11 117.65(14)
C13 C12 C17 121.59(14)
C14 C13 C12 121.57(15)
C15 C14 C13 119.91(15)
C14 C15 C16 121.25(15)
C11 C16 C20 122.04(13)
C15 C16 C11 118.23(14)
C15 C16 C20 119.64(14)
C12 C17 C18 109.15(14)
C12 C17 C19 113.52(14)
C19 C17 C18 110.29(15)
C16 C20 C21 112.19(13)
C16 C20 C22 109.94(13)
C21 C20 C22 111.21(14)
C28 C23 C24 120.0(2)
C25 C24 C23 120.0(2)
C26 C25 C24 120.1(2)
C25 C26 C27 119.6(2)
C28 C27 C26 120.3(2)
C23 C28 C27 120.1(2)

loop_
_geom_bond_atom_site_label_1
_geom_bond_atom_site_label_2
_geom_bond_distance
W Cl2 2.3880(4)
W Cl1 2.3878(4)
W O2 2.3053(11)
W O1 2.3445(11)
W N1 1.7713(13)
W N2 1.7541(13)
Cl3 C6 1.7223(17)
Cl4 C8 1.7311(16)
Cl5 C10 1.7303(17)
O2 C4 1.444(2)
O2 C3 1.440(2)
O1 C2 1.444(2)
O1 C1 1.449(2)
N1 C5 1.370(2)
N2 C11 1.3938(19)
C3 C2 1.500(3)
C5 C6 1.414(2)
C5 C10 1.411(2)
C6 C7 1.391(2)
C7 C8 1.388(2)
C8 C9 1.387(2)
C9 C10 1.385(2)
C11 C12 1.422(2)
C11 C16 1.409(2)
C12 C13 1.394(2)
C12 C17 1.519(2)
C13 C14 1.388(2)
C14 C15 1.386(2)
C15 C16 1.396(2)
C16 C20 1.519(2)
C17 C18 1.538(2)
C17 C19 1.532(2)
C20 C21 1.536(2)
C20 C22 1.536(2)
C23 C24 1.381(4)
C23 C28 1.369(3)
C24 C25 1.379(4)
C25 C26 1.372(3)
C26 C27 1.385(3)
C27 C28 1.371(3)
